data_4003853
loop_
_publ_author_name
'Liu, Bingyong'
'Li, Jing'
'Zeng, Wenwu'
'Yang, Wei'
'Yan, Hui'
'Li, Da-cheng'
'Zhou, Yinhua'
'Gao, Xike'
'Zhang, Qing'

_publ_section_title
;
 High-Performance Organic Semiconducting Polymers by a Resonance-Assisted
 Hydrogen Bonding Approach
;
_journal_issue 2
_journal_name_full 'Chemistry of Materials'
_journal_page_first 580
_journal_page_last 588
_journal_paper_doi 10.1021/acs.chemmater.0c03720
_journal_volume 33
_journal_year 2021
_chemical_formula_moiety 'C30 H40 N4 O4 S4, 0.5(C30 H38 N4 O4 S4)'
_chemical_formula_sum 'C45 H59 N6 O6 S6'
_chemical_formula_weight 972.34
_space_group_crystal_system triclinic
_space_group_IT_number 2
_space_group_name_Hall '-P 1'
_space_group_name_H-M_alt 'P -1'
_atom_sites_solution_hydrogens mixed
_audit_creation_method SHELXL-2018/3
_cell_angle_alpha 84.30(7)
_cell_angle_beta 89.69(6)
_cell_angle_gamma 88.27(5)
_cell_formula_units_Z 2
_cell_length_a 4.851(3)
_cell_length_b 15.583(13)
_cell_length_c 31.935(19)
_cell_measurement_reflns_used 5552
_cell_measurement_temperature 173(2)
_cell_measurement_theta_max 68.34
_cell_measurement_theta_min 2.85
_cell_volume 2401(3)
_computing_structure_refinement 'SHELXL-2018/3 (Sheldrick, 2018)'
_computing_structure_solution 'SHELXT 2014/5 (Sheldrick, 2014)'
_diffrn_ambient_temperature 173(2)
_diffrn_measured_fraction_theta_full 0.987
_diffrn_measured_fraction_theta_max 0.979
_diffrn_measurement_device_type 'Bruker D8 VENTURE'
_diffrn_measurement_method '\f and \w scans'
_diffrn_radiation_type CuK\a
_diffrn_radiation_wavelength 1.54178
_diffrn_reflns_av_R_equivalents 0.0767
_diffrn_reflns_av_unetI/netI 0.0740
_diffrn_reflns_Laue_measured_fraction_full 0.987
_diffrn_reflns_Laue_measured_fraction_max 0.979
_diffrn_reflns_limit_h_max 5
_diffrn_reflns_limit_h_min -5
_diffrn_reflns_limit_k_max 18
_diffrn_reflns_limit_k_min -18
_diffrn_reflns_limit_l_max 38
_diffrn_reflns_limit_l_min -35
_diffrn_reflns_number 26635
_diffrn_reflns_point_group_measured_fraction_full 0.987
_diffrn_reflns_point_group_measured_fraction_max 0.979
_diffrn_reflns_theta_full 67.679
_diffrn_reflns_theta_max 68.649
_diffrn_reflns_theta_min 2.781
_exptl_absorpt_coefficient_mu 3.062
_exptl_crystal_colour yellow
_exptl_crystal_density_diffrn 1.345
_exptl_crystal_description block
_exptl_crystal_F_000 1030
_exptl_crystal_size_max 0.200
_exptl_crystal_size_mid 0.160
_exptl_crystal_size_min 0.120
_exptl_transmission_factor_max 0.7531
_exptl_transmission_factor_min 0.5267
_refine_diff_density_max 0.573
_refine_diff_density_min -0.629
_refine_diff_density_rms 0.077
_refine_ls_extinction_method none
_refine_ls_goodness_of_fit_ref 0.964
_refine_ls_hydrogen_treatment mixed
_refine_ls_matrix_type full
_refine_ls_number_parameters 582
_refine_ls_number_reflns 8672
_refine_ls_number_restraints 0
_refine_ls_restrained_S_all 0.964
_refine_ls_R_factor_all 0.1999
_refine_ls_R_factor_gt 0.1026
_refine_ls_shift/su_max 0.000
_refine_ls_shift/su_mean 0.000
_refine_ls_structure_factor_coef Fsqd
_refine_ls_weighting_details 'w=1/[\s^2^(Fo^2^)+(0.1252P)^2^+15.3785P] where P=(Fo^2^+2Fc^2^)/3'
_refine_ls_weighting_scheme calc
_refine_ls_wR_factor_gt 0.3130
_refine_ls_wR_factor_ref 0.3801
_reflns_Friedel_coverage 0.000
_reflns_number_gt 2617
_reflns_number_total 8672
_reflns_threshold_expression 'I > 2\s(I)'
_cod_data_source_file cm0c03720_si_002.cif
_cod_data_source_block t_a
_cod_depositor_comments 'Adding full bibliography for 4003853--4003854.cif.'
_cod_database_code 4003853
_shelx_shelxl_version_number 2018/3
_shelx_space_group_comment
;
The symmetry employed for this shelxl refinement is uniquely defined
by the following loop, which should always be used as a source of
symmetry information in preference to the above space-group names.
They are only intended as comments.
;
_shelx_estimated_absorpt_t_min 0.579
_shelx_estimated_absorpt_t_max 0.710

loop_
_space_group_symop_operation_xyz
'x, y, z'
'-x, -y, -z'

loop_
_atom_site_label
_atom_site_type_symbol
_atom_site_fract_x
_atom_site_fract_y
_atom_site_fract_z
_atom_site_U_iso_or_equiv
_atom_site_adp_type
_atom_site_occupancy
_atom_site_site_symmetry_order
_atom_site_calc_flag
_atom_site_refinement_flags_posn
_atom_site_refinement_flags_adp
_atom_site_refinement_flags_occupancy
_atom_site_disorder_assembly
_atom_site_disorder_group
C1 C 0.4537(19) 0.3461(8) 0.3023(3) 0.058(3) Uani 1 1 d . . . . .
H1 H 0.549845 0.304301 0.320925 0.070 Uiso 1 1 calc R U . . .
O1 O 0.7322(13) 0.6049(5) 0.2907(2) 0.062(2) Uani 1 1 d . . . . .
N1 N 0.3344(16) 0.5678(7) 0.2589(2) 0.054(2) Uani 1 1 d . . . . .
S1 S 0.2000(5) 0.3223(2) 0.26964(8) 0.0589(8) Uani 1 1 d . . . . .
S2 S -0.2162(5) 0.37799(18) 0.19206(7) 0.0517(7) Uani 1 1 d . . . . .
C2 C 0.5053(19) 0.4326(8) 0.2990(3) 0.053(3) Uani 1 1 d . . . . .
H2 H 0.640562 0.457424 0.315112 0.063 Uiso 1 1 calc R U . . .
O2 O 0.4645(14) 0.7051(5) 0.2530(2) 0.069(2) Uani 1 1 d . . . . .
N2 N -0.0904(15) 0.5359(6) 0.2024(2) 0.050(2) Uani 1 1 d . . . . .
S3 S -0.4495(5) 0.62209(18) 0.14132(7) 0.0532(7) Uani 1 1 d . . . . .
C3 C 0.3377(18) 0.4796(7) 0.2696(3) 0.049(3) Uani 1 1 d . . . . .
O3 O -1.3952(13) 0.3953(5) 0.04200(19) 0.059(2) Uani 1 1 d . . . . .
N3 N -0.5737(15) 0.4628(6) 0.1301(2) 0.050(2) Uani 1 1 d . . . . .
S5 S 1.4666(5) 0.67762(19) 0.39690(8) 0.0567(8) Uani 1 1 d . . . . .
H5 H 1.488(16) 0.407(5) 0.421(2) 0.03(2) Uiso 1 1 d . . . . .
O5 O 0.9379(13) 0.3946(5) 0.3747(2) 0.0578(19) Uani 1 1 d . . . . .
N5 N 1.3317(16) 0.4307(6) 0.4081(3) 0.057(2) Uani 1 1 d . . . . .
C5 C -0.0384(18) 0.4560(7) 0.2167(3) 0.048(3) Uani 1 1 d . . . . .
S4 S -0.8667(5) 0.6777(2) 0.06365(8) 0.0605(8) Uani 1 1 d . . . . .
H4 H 0.241(17) 0.597(5) 0.240(3) 0.03(2) Uiso 1 1 d . . . . .
C4 C 0.1576(19) 0.4291(7) 0.2493(3) 0.051(3) Uani 1 1 d . . . . .
O4 O -1.1281(14) 0.2953(5) 0.0802(2) 0.066(2) Uani 1 1 d . . . . .
N4 N -1.0042(16) 0.4300(6) 0.0756(2) 0.048(2) Uani 1 1 d . . . . .
H4A H -0.872323 0.406560 0.092226 0.058 Uiso 1 1 calc R U . . .
C7 C -0.3863(18) 0.4598(6) 0.1610(3) 0.043(2) Uani 1 1 d . . . . .
C6 C -0.2869(19) 0.5374(8) 0.1716(3) 0.054(3) Uani 1 1 d . . . . .
S6 S 2.1161(5) 0.37826(18) 0.52516(7) 0.0539(7) Uani 1 1 d . . . . .
O6 O 1.2059(15) 0.2954(5) 0.4139(2) 0.067(2) Uani 1 1 d . . . . .
C9 C -0.826(2) 0.5704(7) 0.0826(3) 0.054(3) Uani 1 1 d . . . . .
C8 C -0.6283(17) 0.5465(7) 0.1166(3) 0.044(2) Uani 1 1 d . . . . .
N00F N 1.7558(15) 0.4632(6) 0.4642(2) 0.051(2) Uani 1 1 d . . . . .
C10 C -0.9987(18) 0.5190(7) 0.0647(3) 0.050(3) Uani 1 1 d . . . . .
C12 C -1.121(2) 0.6527(8) 0.0305(3) 0.061(3) Uani 1 1 d . . . . .
H12 H -1.217884 0.694618 0.012057 0.073 Uiso 1 1 calc R U . . .
C11 C -1.169(2) 0.5682(8) 0.0330(3) 0.061(3) Uani 1 1 d . . . . .
H11 H -1.299762 0.543380 0.016093 0.073 Uiso 1 1 calc R U . . .
C13 C 0.532(2) 0.6234(7) 0.2695(3) 0.053(3) Uani 1 1 d . . . . .
C14 C 0.670(3) 0.7667(8) 0.2584(4) 0.089(4) Uani 1 1 d . . . . .
H14A H 0.828113 0.757304 0.239574 0.106 Uiso 1 1 calc R U . . .
H14B H 0.736544 0.759638 0.287804 0.106 Uiso 1 1 calc R U . . .
C15 C 0.548(3) 0.8568(8) 0.2481(4) 0.078(4) Uani 1 1 d . . . . .
H15 H 0.704619 0.896905 0.248050 0.094 Uiso 1 1 calc R U . . .
C16 C 0.356(3) 0.8795(11) 0.2830(4) 0.112(6) Uani 1 1 d . . . . .
H16A H 0.219645 0.833692 0.288269 0.134 Uiso 1 1 calc R U . . .
H16B H 0.253957 0.933981 0.273741 0.134 Uiso 1 1 calc R U . . .
C17 C 0.503(4) 0.8901(11) 0.3240(4) 0.118(6) Uani 1 1 d . . . . .
H17A H 0.590793 0.834934 0.334896 0.178 Uiso 1 1 calc R U . . .
H17B H 0.369841 0.908710 0.344664 0.178 Uiso 1 1 calc R U . . .
H17C H 0.644739 0.933629 0.318922 0.178 Uiso 1 1 calc R U . . .
C19 C 0.591(3) 0.8643(9) 0.1693(4) 0.083(4) Uani 1 1 d . . . . .
H19A H 0.664657 0.803990 0.171554 0.100 Uiso 1 1 calc R U . . .
H19B H 0.750419 0.902199 0.170703 0.100 Uiso 1 1 calc R U . . .
C18 C 0.410(3) 0.8749(9) 0.2063(4) 0.080(4) Uani 1 1 d . . . . .
H18A H 0.253382 0.836020 0.205318 0.096 Uiso 1 1 calc R U . . .
H18B H 0.334198 0.934845 0.203857 0.096 Uiso 1 1 calc R U . . .
C20 C 0.455(3) 0.8844(9) 0.1257(3) 0.081(4) Uani 1 1 d . . . . .
H20A H 0.302999 0.844107 0.123453 0.097 Uiso 1 1 calc R U . . .
H20B H 0.372687 0.943526 0.123849 0.097 Uiso 1 1 calc R U . . .
C21 C 0.644(3) 0.8780(11) 0.0892(4) 0.109(5) Uani 1 1 d . . . . .
H21A H 0.535376 0.870720 0.064029 0.163 Uiso 1 1 calc R U . . .
H21B H 0.770805 0.828193 0.095053 0.163 Uiso 1 1 calc R U . . .
H21C H 0.749048 0.930720 0.084450 0.163 Uiso 1 1 calc R U . . .
C22 C -1.1967(19) 0.3763(8) 0.0628(3) 0.058(3) Uani 1 1 d . . . . .
C23 C -1.334(2) 0.2297(8) 0.0752(4) 0.076(4) Uani 1 1 d . . . . .
H23A H -1.408382 0.238475 0.046245 0.092 Uiso 1 1 calc R U . . .
H23B H -1.489437 0.237969 0.094868 0.092 Uiso 1 1 calc R U . . .
C24 C -1.217(3) 0.1347(11) 0.0837(5) 0.111(6) Uani 1 1 d . . . . .
H24 H -1.366746 0.092104 0.083986 0.133 Uiso 1 1 calc R U . . .
C25 C -1.023(3) 0.1218(10) 0.0526(5) 0.107(6) Uani 1 1 d . . . . .
H25A H -0.907695 0.069792 0.061590 0.129 Uiso 1 1 calc R U . . .
H25B H -0.900661 0.171725 0.049171 0.129 Uiso 1 1 calc R U . . .
C26 C -1.162(3) 0.1099(10) 0.0078(4) 0.115(6) Uani 1 1 d . . . . .
H26A H -1.232465 0.165944 -0.005024 0.173 Uiso 1 1 calc R U . . .
H26B H -1.314180 0.070013 0.012066 0.173 Uiso 1 1 calc R U . . .
H26C H -1.023447 0.086519 -0.010776 0.173 Uiso 1 1 calc R U . . .
C27 C -1.064(3) 0.1290(9) 0.1279(4) 0.087(4) Uani 1 1 d . . . . .
H27A H -0.955063 0.074113 0.131972 0.104 Uiso 1 1 calc R U . . .
H27B H -0.934940 0.176890 0.127758 0.104 Uiso 1 1 calc R U . . .
C28 C -1.260(3) 0.1334(9) 0.1641(4) 0.085(4) Uani 1 1 d . . . . .
H28A H -1.402749 0.089682 0.162490 0.102 Uiso 1 1 calc R U . . .
H28B H -1.354059 0.190919 0.161907 0.102 Uiso 1 1 calc R U . . .
C29 C -1.117(3) 0.1178(10) 0.2061(4) 0.098(5) Uani 1 1 d . . . . .
H29A H -0.970116 0.160392 0.207147 0.118 Uiso 1 1 calc R U . . .
H29B H -1.026314 0.059646 0.208348 0.118 Uiso 1 1 calc R U . . .
C30 C -1.306(3) 0.1239(10) 0.2436(4) 0.103(5) Uani 1 1 d . . . . .
H30A H -1.366862 0.184185 0.244974 0.155 Uiso 1 1 calc R U . . .
H30B H -1.207397 0.103051 0.269503 0.155 Uiso 1 1 calc R U . . .
H30C H -1.467465 0.088600 0.240672 0.155 Uiso 1 1 calc R U . . .
C31 C 1.2095(19) 0.6498(8) 0.3637(3) 0.058(3) Uani 1 1 d . . . . .
H31 H 1.111898 0.690974 0.344947 0.069 Uiso 1 1 calc R U . . .
C32 C 1.1604(19) 0.5654(7) 0.3667(3) 0.051(3) Uani 1 1 d . . . . .
H32 H 1.028467 0.539806 0.350361 0.061 Uiso 1 1 calc R U . . .
C33 C 1.3344(19) 0.5186(8) 0.3981(3) 0.053(3) Uani 1 1 d . . . . .
C34 C 1.5101(19) 0.5710(7) 0.4167(3) 0.049(3) Uani 1 1 d . . . . .
C35 C 1.704(2) 0.5441(7) 0.4497(3) 0.050(3) Uani 1 1 d . . . . .
C36 C 1.9542(18) 0.4622(7) 0.4954(3) 0.050(3) Uani 1 1 d . . . . .
C37 C 1.135(2) 0.3766(7) 0.3963(3) 0.052(3) Uani 1 1 d . . . . .
C38 C 0.997(3) 0.2320(7) 0.4078(4) 0.080(4) Uani 1 1 d . . . . .
H38A H 0.926618 0.239797 0.378545 0.096 Uiso 1 1 calc R U . . .
H38B H 0.839594 0.238464 0.427270 0.096 Uiso 1 1 calc R U . . .
C39 C 1.140(3) 0.1420(8) 0.4170(4) 0.082(4) Uani 1 1 d . . . . .
H39 H 0.983392 0.101542 0.418372 0.099 Uiso 1 1 calc R U . . .
C40 C 1.300(3) 0.1164(10) 0.3846(4) 0.098(5) Uani 1 1 d . . . . .
H40A H 1.395876 0.061343 0.394656 0.118 Uiso 1 1 calc R U . . .
H40B H 1.443308 0.159802 0.378335 0.118 Uiso 1 1 calc R U . . .
C41 C 1.153(4) 0.1037(10) 0.3427(4) 0.139(8) Uani 1 1 d . . . . .
H41A H 1.040018 0.155342 0.333587 0.208 Uiso 1 1 calc R U . . .
H41B H 1.034484 0.053661 0.346920 0.208 Uiso 1 1 calc R U . . .
H41C H 1.291107 0.093938 0.321016 0.208 Uiso 1 1 calc R U . . .
C42 C 1.261(3) 0.1292(9) 0.4624(4) 0.086(4) Uani 1 1 d . . . . .
H42A H 1.354488 0.071494 0.465911 0.104 Uiso 1 1 calc R U . . .
H42B H 1.406149 0.172184 0.463983 0.104 Uiso 1 1 calc R U . . .
C43 C 1.076(2) 0.1356(8) 0.4986(4) 0.077(4) Uani 1 1 d . . . . .
H43 H 0.885434 0.150269 0.495667 0.093 Uiso 1 1 calc R U . . .
C44 C 1.214(3) 0.1171(10) 0.5401(5) 0.096(5) Uani 1 1 d . . . . .
H44A H 1.298928 0.058325 0.541831 0.115 Uiso 1 1 calc R U . . .
H44B H 1.363513 0.158279 0.541925 0.115 Uiso 1 1 calc R U . . .
C45 C 1.029(4) 0.1228(12) 0.5757(5) 0.132(7) Uani 1 1 d . . . . .
H45A H 0.951254 0.181688 0.575139 0.198 Uiso 1 1 calc R U . . .
H45B H 1.132487 0.108457 0.601939 0.198 Uiso 1 1 calc R U . . .
H45C H 0.880156 0.082274 0.574238 0.198 Uiso 1 1 calc R U . . .

loop_
_atom_site_aniso_label
_atom_site_aniso_U_11
_atom_site_aniso_U_22
_atom_site_aniso_U_33
_atom_site_aniso_U_23
_atom_site_aniso_U_13
_atom_site_aniso_U_12
C1 0.042(6) 0.089(9) 0.043(6) -0.007(6) -0.016(4) 0.018(6)
O1 0.047(4) 0.097(6) 0.041(4) -0.004(4) -0.025(3) 0.018(4)
N1 0.040(5) 0.090(7) 0.028(4) 0.003(4) -0.014(3) 0.020(5)
S1 0.0479(15) 0.084(2) 0.0415(14) 0.0068(13) -0.0131(11) 0.0161(14)
S2 0.0450(14) 0.0742(19) 0.0333(13) 0.0027(12) -0.0130(10) 0.0138(12)
C2 0.036(5) 0.086(9) 0.034(5) 0.000(5) -0.003(4) 0.011(5)
O2 0.055(4) 0.074(6) 0.076(5) -0.001(4) -0.032(4) 0.011(4)
N2 0.046(5) 0.066(6) 0.038(4) -0.007(4) -0.015(4) 0.015(4)
S3 0.0486(14) 0.0723(19) 0.0369(13) -0.0005(12) -0.0170(11) 0.0157(13)
C3 0.036(5) 0.072(8) 0.038(5) -0.005(5) -0.008(4) 0.011(5)
O3 0.049(4) 0.085(6) 0.043(4) -0.005(4) -0.015(3) 0.018(4)
N3 0.041(4) 0.071(6) 0.035(4) 0.003(4) -0.003(3) 0.020(4)
S5 0.0507(15) 0.075(2) 0.0414(14) 0.0070(13) -0.0135(11) 0.0127(13)
O5 0.043(4) 0.083(5) 0.047(4) -0.006(4) -0.016(3) 0.011(3)
N5 0.036(5) 0.078(7) 0.056(6) -0.004(5) -0.020(4) 0.019(4)
C5 0.042(5) 0.067(7) 0.034(5) 0.000(5) -0.009(4) 0.014(5)
S4 0.0517(16) 0.084(2) 0.0421(14) 0.0061(14) -0.0161(12) 0.0158(14)
C4 0.041(5) 0.079(8) 0.029(5) 0.005(5) 0.002(4) 0.010(5)
O4 0.055(4) 0.088(6) 0.053(4) -0.003(4) -0.024(4) 0.020(4)
N4 0.045(5) 0.070(6) 0.029(4) -0.002(4) -0.009(3) 0.013(4)
C7 0.042(5) 0.050(6) 0.034(5) 0.000(4) -0.010(4) 0.009(4)
C6 0.038(5) 0.087(8) 0.031(5) 0.008(5) 0.000(4) 0.021(5)
S6 0.0482(14) 0.0746(19) 0.0367(13) 0.0011(12) -0.0156(11) 0.0144(13)
O6 0.061(5) 0.080(6) 0.057(5) 0.003(4) -0.025(4) 0.005(4)
C9 0.045(6) 0.076(8) 0.038(6) 0.006(5) -0.008(4) 0.016(5)
C8 0.031(5) 0.073(7) 0.027(5) -0.007(5) 0.001(4) 0.006(5)
N00F 0.038(4) 0.080(6) 0.031(4) 0.008(4) -0.008(3) 0.014(4)
C10 0.035(5) 0.080(8) 0.033(5) 0.004(5) -0.011(4) 0.016(5)
C12 0.050(6) 0.082(9) 0.043(6) 0.024(6) -0.005(5) 0.018(6)
C11 0.044(6) 0.096(10) 0.038(6) 0.010(6) -0.019(4) 0.023(6)
C13 0.042(6) 0.067(7) 0.046(6) 0.000(5) -0.002(5) 0.018(5)
C14 0.084(9) 0.083(10) 0.098(10) -0.012(8) -0.046(8) 0.016(8)
C15 0.090(9) 0.072(9) 0.073(9) -0.012(7) -0.019(7) 0.004(7)
C16 0.114(13) 0.125(14) 0.088(11) 0.023(10) -0.017(9) 0.024(10)
C17 0.179(17) 0.129(14) 0.050(8) -0.022(9) -0.017(9) -0.005(12)
C19 0.088(9) 0.088(10) 0.072(9) -0.012(7) -0.036(7) 0.029(7)
C18 0.084(9) 0.086(10) 0.066(8) 0.004(7) -0.015(7) 0.023(7)
C20 0.097(10) 0.093(10) 0.055(7) -0.014(7) -0.033(7) -0.001(7)
C21 0.104(11) 0.157(16) 0.065(9) -0.009(10) -0.025(8) 0.013(11)
C22 0.040(6) 0.114(10) 0.023(5) -0.018(6) -0.008(4) 0.018(6)
C23 0.066(8) 0.094(10) 0.067(8) -0.002(7) -0.032(6) 0.015(7)
C24 0.078(9) 0.133(14) 0.106(12) 0.054(10) 0.003(9) 0.035(9)
C25 0.074(9) 0.100(12) 0.139(14) 0.044(10) -0.033(9) -0.017(8)
C26 0.146(15) 0.120(14) 0.076(10) -0.005(9) -0.014(10) 0.050(11)
C27 0.077(9) 0.084(10) 0.097(10) 0.004(8) -0.036(8) 0.015(7)
C28 0.084(9) 0.088(10) 0.083(9) -0.020(8) -0.035(7) 0.036(8)
C29 0.092(10) 0.106(12) 0.090(10) 0.011(9) -0.016(8) 0.038(9)
C30 0.103(11) 0.139(14) 0.069(9) -0.037(9) 0.005(8) 0.041(10)
C31 0.044(6) 0.106(10) 0.022(5) -0.007(5) -0.015(4) 0.019(6)
C32 0.041(5) 0.080(8) 0.030(5) -0.003(5) -0.013(4) 0.011(5)
C33 0.040(5) 0.100(9) 0.018(4) 0.001(5) -0.012(4) 0.024(6)
C34 0.044(5) 0.071(7) 0.030(5) -0.009(5) -0.014(4) 0.018(5)
C35 0.052(6) 0.068(7) 0.028(5) -0.004(5) -0.012(4) 0.012(5)
C36 0.033(5) 0.084(9) 0.032(5) -0.003(5) -0.013(4) 0.013(5)
C37 0.045(6) 0.077(8) 0.034(5) -0.005(5) -0.010(4) 0.012(5)
C38 0.086(9) 0.065(8) 0.089(9) -0.003(7) -0.053(7) 0.002(7)
C39 0.101(10) 0.082(9) 0.065(8) -0.022(7) -0.050(7) 0.029(8)
C40 0.125(12) 0.104(12) 0.070(9) -0.037(8) -0.014(8) 0.031(9)
C41 0.21(2) 0.114(14) 0.089(11) -0.018(10) -0.076(12) 0.061(13)
C42 0.081(9) 0.101(11) 0.076(9) -0.016(8) -0.021(7) 0.039(8)
C43 0.054(7) 0.102(11) 0.078(9) -0.020(8) -0.010(6) 0.002(7)
C44 0.061(8) 0.119(13) 0.105(11) -0.003(10) 0.001(8) 0.026(8)
C45 0.129(15) 0.157(17) 0.103(13) 0.004(12) -0.037(11) 0.038(13)

loop_
_atom_type_symbol
_atom_type_description
_atom_type_scat_dispersion_real
_atom_type_scat_dispersion_imag
_atom_type_scat_source
C C 0.0181 0.0091 'International Tables Vol C Tables 4.2.6.8 and 6.1.1.4'
H H 0.0000 0.0000 'International Tables Vol C Tables 4.2.6.8 and 6.1.1.4'
N N 0.0311 0.0180 'International Tables Vol C Tables 4.2.6.8 and 6.1.1.4'
O O 0.0492 0.0322 'International Tables Vol C Tables 4.2.6.8 and 6.1.1.4'
S S 0.3331 0.5567 'International Tables Vol C Tables 4.2.6.8 and 6.1.1.4'

loop_
_geom_angle_atom_site_label_1
_geom_angle_atom_site_label_2
_geom_angle_atom_site_label_3
_geom_angle
_geom_angle_site_symmetry_1
_geom_angle_site_symmetry_3
_geom_angle_publ_flag
C2 C1 S1 112.5(8) . . ?
C2 C1 H1 123.7 . . ?
S1 C1 H1 123.7 . . ?
C3 N1 C13 125.9(8) . . ?
C3 N1 H4 128(6) . . ?
C13 N1 H4 104(6) . . ?
C1 S1 C4 92.1(6) . . ?
C7 S2 C5 89.4(5) . . ?
C1 C2 C3 112.3(10) . . ?
C1 C2 H2 123.8 . . ?
C3 C2 H2 123.8 . . ?
C13 O2 C14 114.6(8) . . ?
C5 N2 C6 108.4(9) . . ?
C6 S3 C8 88.2(5) . . ?
N1 C3 C2 127.1(10) . . ?
N1 C3 C4 119.2(8) . . ?
C2 C3 C4 113.7(10) . . ?
C7 N3 C8 108.1(9) . . ?
C34 S5 C31 90.2(5) . . ?
C37 N5 C33 126.1(8) . . ?
C37 N5 H5 118(5) . . ?
C33 N5 H5 115(5) . . ?
N2 C5 C4 124.4(10) . . ?
N2 C5 S2 115.9(7) . . ?
C4 C5 S2 119.7(8) . . ?
C12 S4 C9 90.4(5) . . ?
C3 C4 C5 128.5(10) . . ?
C3 C4 S1 109.3(7) . . ?
C5 C4 S1 122.2(9) . . ?
C22 O4 C23 115.3(8) . . ?
C22 N4 C10 125.5(8) . . ?
C22 N4 H4A 117.2 . . ?
C10 N4 H4A 117.2 . . ?
N3 C7 C6 117.9(8) . . ?
N3 C7 S2 134.8(8) . . ?
C6 C7 S2 107.3(6) . . ?
N2 C6 C7 118.9(9) . . ?
N2 C6 S3 131.6(10) . . ?
C7 C6 S3 109.5(7) . . ?
C36 S6 C35 87.7(5) . 2_966 ?
C37 O6 C38 113.2(8) . . ?
C10 C9 C8 128.0(10) . . ?
C10 C9 S4 113.1(7) . . ?
C8 C9 S4 118.7(9) . . ?
N3 C8 C9 120.7(9) . . ?
N3 C8 S3 116.4(7) . . ?
C9 C8 S3 122.9(8) . . ?
C35 N00F C36 108.0(9) . . ?
C9 C10 N4 122.8(8) . . ?
C9 C10 C11 111.0(11) . . ?
N4 C10 C11 126.1(10) . . ?
C11 C12 S4 113.3(7) . . ?
C11 C12 H12 123.3 . . ?
S4 C12 H12 123.3 . . ?
C12 C11 C10 112.0(10) . . ?
C12 C11 H11 124.0 . . ?
C10 C11 H11 124.0 . . ?
O1 C13 O2 123.6(11) . . ?
O1 C13 N1 126.5(11) . . ?
O2 C13 N1 109.9(8) . . ?
O2 C14 C15 109.4(10) . . ?
O2 C14 H14A 109.8 . . ?
C15 C14 H14A 109.8 . . ?
O2 C14 H14B 109.8 . . ?
C15 C14 H14B 109.8 . . ?
H14A C14 H14B 108.2 . . ?
C16 C15 C14 109.9(12) . . ?
C16 C15 C18 110.8(11) . . ?
C14 C15 C18 116.4(11) . . ?
C16 C15 H15 106.4 . . ?
C14 C15 H15 106.4 . . ?
C18 C15 H15 106.4 . . ?
C15 C16 C17 113.6(13) . . ?
C15 C16 H16A 108.8 . . ?
C17 C16 H16A 108.8 . . ?
C15 C16 H16B 108.8 . . ?
C17 C16 H16B 108.8 . . ?
H16A C16 H16B 107.7 . . ?
C16 C17 H17A 109.5 . . ?
C16 C17 H17B 109.5 . . ?
H17A C17 H17B 109.5 . . ?
C16 C17 H17C 109.5 . . ?
H17A C17 H17C 109.5 . . ?
H17B C17 H17C 109.5 . . ?
C18 C19 C20 116.0(10) . . ?
C18 C19 H19A 108.3 . . ?
C20 C19 H19A 108.3 . . ?
C18 C19 H19B 108.3 . . ?
C20 C19 H19B 108.3 . . ?
H19A C19 H19B 107.4 . . ?
C19 C18 C15 115.2(11) . . ?
C19 C18 H18A 108.5 . . ?
C15 C18 H18A 108.5 . . ?
C19 C18 H18B 108.5 . . ?
C15 C18 H18B 108.5 . . ?
H18A C18 H18B 107.5 . . ?
C21 C20 C19 115.0(11) . . ?
C21 C20 H20A 108.5 . . ?
C19 C20 H20A 108.5 . . ?
C21 C20 H20B 108.5 . . ?
C19 C20 H20B 108.5 . . ?
H20A C20 H20B 107.5 . . ?
C20 C21 H21A 109.5 . . ?
C20 C21 H21B 109.5 . . ?
H21A C21 H21B 109.5 . . ?
C20 C21 H21C 109.5 . . ?
H21A C21 H21C 109.5 . . ?
H21B C21 H21C 109.5 . . ?
O3 C22 N4 127.7(12) . . ?
O3 C22 O4 125.1(12) . . ?
N4 C22 O4 107.1(8) . . ?
O4 C23 C24 113.4(10) . . ?
O4 C23 H23A 108.9 . . ?
C24 C23 H23A 108.9 . . ?
O4 C23 H23B 108.9 . . ?
C24 C23 H23B 108.9 . . ?
H23A C23 H23B 107.7 . . ?
C25 C24 C27 108.9(12) . . ?
C25 C24 C23 107.6(12) . . ?
C27 C24 C23 106.2(13) . . ?
C25 C24 H24 111.3 . . ?
C27 C24 H24 111.3 . . ?
C23 C24 H24 111.3 . . ?
C24 C25 C26 112.8(12) . . ?
C24 C25 H25A 109.0 . . ?
C26 C25 H25A 109.0 . . ?
C24 C25 H25B 109.0 . . ?
C26 C25 H25B 109.0 . . ?
H25A C25 H25B 107.8 . . ?
C25 C26 H26A 109.5 . . ?
C25 C26 H26B 109.5 . . ?
H26A C26 H26B 109.5 . . ?
C25 C26 H26C 109.5 . . ?
H26A C26 H26C 109.5 . . ?
H26B C26 H26C 109.5 . . ?
C28 C27 C24 112.9(10) . . ?
C28 C27 H27A 109.0 . . ?
C24 C27 H27A 109.0 . . ?
C28 C27 H27B 109.0 . . ?
C24 C27 H27B 109.0 . . ?
H27A C27 H27B 107.8 . . ?
C27 C28 C29 112.3(10) . . ?
C27 C28 H28A 109.1 . . ?
C29 C28 H28A 109.1 . . ?
C27 C28 H28B 109.1 . . ?
C29 C28 H28B 109.1 . . ?
H28A C28 H28B 107.9 . . ?
C28 C29 C30 114.0(11) . . ?
C28 C29 H29A 108.7 . . ?
C30 C29 H29A 108.7 . . ?
C28 C29 H29B 108.7 . . ?
C30 C29 H29B 108.7 . . ?
H29A C29 H29B 107.6 . . ?
C29 C30 H30A 109.5 . . ?
C29 C30 H30B 109.5 . . ?
H30A C30 H30B 109.5 . . ?
C29 C30 H30C 109.5 . . ?
H30A C30 H30C 109.5 . . ?
H30B C30 H30C 109.5 . . ?
C32 C31 S5 114.3(8) . . ?
C32 C31 H31 122.9 . . ?
S5 C31 H31 122.9 . . ?
C31 C32 C33 110.9(10) . . ?
C31 C32 H32 124.5 . . ?
C33 C32 H32 124.5 . . ?
C34 C33 N5 123.0(8) . . ?
C34 C33 C32 112.7(11) . . ?
N5 C33 C32 124.3(10) . . ?
C33 C34 C35 126.0(10) . . ?
C33 C34 S5 111.9(7) . . ?
C35 C34 S5 122.0(8) . . ?
N00F C35 C34 124.4(10) . . ?
N00F C35 S6 115.4(7) . 2_966 ?
C34 C35 S6 120.3(8) . 2_966 ?
C36 C36 N00F 117.7(11) 2_966 . ?
C36 C36 S6 111.2(9) 2_966 . ?
N00F C36 S6 131.1(8) . . ?
O5 C37 N5 127.9(11) . . ?
O5 C37 O6 124.9(11) . . ?
N5 C37 O6 107.1(8) . . ?
O6 C38 C39 106.4(9) . . ?
O6 C38 H38A 110.4 . . ?
C39 C38 H38A 110.4 . . ?
O6 C38 H38B 110.4 . . ?
C39 C38 H38B 110.4 . . ?
H38A C38 H38B 108.6 . . ?
C40 C39 C38 114.5(12) . . ?
C40 C39 C42 118.1(11) . . ?
C38 C39 C42 111.6(10) . . ?
C40 C39 H39 103.5 . . ?
C38 C39 H39 103.5 . . ?
C42 C39 H39 103.5 . . ?
C39 C40 C41 117.6(14) . . ?
C39 C40 H40A 107.9 . . ?
C41 C40 H40A 107.9 . . ?
C39 C40 H40B 107.9 . . ?
C41 C40 H40B 107.9 . . ?
H40A C40 H40B 107.2 . . ?
C40 C41 H41A 109.5 . . ?
C40 C41 H41B 109.5 . . ?
H41A C41 H41B 109.5 . . ?
C40 C41 H41C 109.5 . . ?
H41A C41 H41C 109.5 . . ?
H41B C41 H41C 109.5 . . ?
C43 C42 C39 119.3(11) . . ?
C43 C42 H42A 107.5 . . ?
C39 C42 H42A 107.5 . . ?
C43 C42 H42B 107.5 . . ?
C39 C42 H42B 107.5 . . ?
H42A C42 H42B 107.0 . . ?
C42 C43 C44 114.2(10) . . ?
C42 C43 H43 122.9 . . ?
C44 C43 H43 122.9 . . ?
C45 C44 C43 113.9(11) . . ?
C45 C44 H44A 108.8 . . ?
C43 C44 H44A 108.8 . . ?
C45 C44 H44B 108.8 . . ?
C43 C44 H44B 108.8 . . ?
H44A C44 H44B 107.7 . . ?
C44 C45 H45A 109.5 . . ?
C44 C45 H45B 109.5 . . ?
H45A C45 H45B 109.5 . . ?
C44 C45 H45C 109.5 . . ?
H45A C45 H45C 109.5 . . ?
H45B C45 H45C 109.5 . . ?

loop_
_geom_bond_atom_site_label_1
_geom_bond_atom_site_label_2
_geom_bond_distance
_geom_bond_site_symmetry_2
_geom_bond_publ_flag
C1 C2 1.371(15) . ?
C1 S1 1.692(10) . ?
C1 H1 0.9500 . ?
O1 C13 1.201(11) . ?
N1 C3 1.382(13) . ?
N1 C13 1.376(14) . ?
N1 H4 0.84(8) . ?
S1 C4 1.732(11) . ?
S2 C7 1.728(9) . ?
S2 C5 1.761(11) . ?
C2 C3 1.384(12) . ?
C2 H2 0.9500 . ?
O2 C13 1.359(12) . ?
O2 C14 1.426(14) . ?
N2 C5 1.300(12) . ?
N2 C6 1.371(11) . ?
S3 C6 1.729(9) . ?
S3 C8 1.737(10) . ?
C3 C4 1.397(14) . ?
O3 C22 1.186(10) . ?
N3 C7 1.341(11) . ?
N3 C8 1.351(12) . ?
S5 C34 1.725(10) . ?
S5 C31 1.734(10) . ?
O5 C37 1.193(10) . ?
N5 C37 1.371(13) . ?
N5 C33 1.375(14) . ?
N5 H5 0.92(8) . ?
C5 C4 1.437(12) . ?
S4 C12 1.708(11) . ?
S4 C9 1.727(11) . ?
O4 C22 1.361(13) . ?
O4 C23 1.472(14) . ?
N4 C22 1.363(13) . ?
N4 C10 1.398(13) . ?
N4 H4A 0.8800 . ?
C7 C6 1.389(13) . ?
S6 C36 1.712(10) . ?
S6 C35 1.772(11) 2_966 ?
O6 C37 1.366(12) . ?
O6 C38 1.465(13) . ?
C9 C10 1.343(14) . ?
C9 C8 1.468(12) . ?
N00F C35 1.315(12) . ?
N00F C36 1.388(11) . ?
C10 C11 1.453(11) . ?
C12 C11 1.339(15) . ?
C12 H12 0.9500 . ?
C11 H11 0.9500 . ?
C14 C15 1.513(16) . ?
C14 H14A 0.9900 . ?
C14 H14B 0.9900 . ?
C15 C16 1.509(18) . ?
C15 C18 1.494(15) . ?
C15 H15 1.0000 . ?
C16 C17 1.520(18) . ?
C16 H16A 0.9900 . ?
C16 H16B 0.9900 . ?
C17 H17A 0.9800 . ?
C17 H17B 0.9800 . ?
C17 H17C 0.9800 . ?
C19 C18 1.489(16) . ?
C19 C20 1.545(14) . ?
C19 H19A 0.9900 . ?
C19 H19B 0.9900 . ?
C18 H18A 0.9900 . ?
C18 H18B 0.9900 . ?
C20 C21 1.487(16) . ?
C20 H20A 0.9900 . ?
C20 H20B 0.9900 . ?
C21 H21A 0.9800 . ?
C21 H21B 0.9800 . ?
C21 H21C 0.9800 . ?
C23 C24 1.569(17) . ?
C23 H23A 0.9900 . ?
C23 H23B 0.9900 . ?
C24 C25 1.389(19) . ?
C24 C27 1.590(18) . ?
C24 H24 1.0000 . ?
C25 C26 1.613(18) . ?
C25 H25A 0.9900 . ?
C25 H25B 0.9900 . ?
C26 H26A 0.9800 . ?
C26 H26B 0.9800 . ?
C26 H26C 0.9800 . ?
C27 C28 1.497(16) . ?
C27 H27A 0.9900 . ?
C27 H27B 0.9900 . ?
C28 C29 1.509(15) . ?
C28 H28A 0.9900 . ?
C28 H28B 0.9900 . ?
C29 C30 1.516(16) . ?
C29 H29A 0.9900 . ?
C29 H29B 0.9900 . ?
C30 H30A 0.9800 . ?
C30 H30B 0.9800 . ?
C30 H30C 0.9800 . ?
C31 C32 1.337(15) . ?
C31 H31 0.9500 . ?
C32 C33 1.442(11) . ?
C32 H32 0.9500 . ?
C33 C34 1.375(14) . ?
C34 C35 1.438(11) . ?
C36 C36 1.33(2) 2_966 ?
C38 C39 1.549(15) . ?
C38 H38A 0.9900 . ?
C38 H38B 0.9900 . ?
C39 C40 1.374(16) . ?
C39 C42 1.558(15) . ?
C39 H39 1.0000 . ?
C40 C41 1.554(17) . ?
C40 H40A 0.9900 . ?
C40 H40B 0.9900 . ?
C41 H41A 0.9800 . ?
C41 H41B 0.9800 . ?
C41 H41C 0.9800 . ?
C42 C43 1.470(16) . ?
C42 H42A 0.9900 . ?
C42 H42B 0.9900 . ?
C43 C44 1.485(17) . ?
C43 H43 0.9500 . ?
C44 C45 1.453(18) . ?
C44 H44A 0.9900 . ?
C44 H44B 0.9900 . ?
C45 H45A 0.9800 . ?
C45 H45B 0.9800 . ?
C45 H45C 0.9800 . ?

loop_
_geom_torsion_atom_site_label_1
_geom_torsion_atom_site_label_2
_geom_torsion_atom_site_label_3
_geom_torsion_atom_site_label_4
_geom_torsion
_geom_torsion_site_symmetry_1
_geom_torsion_site_symmetry_2
_geom_torsion_site_symmetry_3
_geom_torsion_site_symmetry_4
_geom_torsion_publ_flag
C2 C1 S1 C4 1.1(8) . . . . ?
S1 C1 C2 C3 -0.2(11) . . . . ?
C13 N1 C3 C2 13.4(16) . . . . ?
C13 N1 C3 C4 -166.2(9) . . . . ?
C1 C2 C3 N1 179.3(9) . . . . ?
C1 C2 C3 C4 -1.1(12) . . . . ?
C6 N2 C5 C4 179.9(8) . . . . ?
C6 N2 C5 S2 2.3(10) . . . . ?
C7 S2 C5 N2 -2.3(8) . . . . ?
C7 S2 C5 C4 180.0(8) . . . . ?
N1 C3 C4 C5 1.2(15) . . . . ?
C2 C3 C4 C5 -178.5(9) . . . . ?
N1 C3 C4 S1 -178.6(7) . . . . ?
C2 C3 C4 S1 1.8(10) . . . . ?
N2 C5 C4 C3 -4.5(16) . . . . ?
S2 C5 C4 C3 173.1(8) . . . . ?
N2 C5 C4 S1 175.3(7) . . . . ?
S2 C5 C4 S1 -7.2(11) . . . . ?
C1 S1 C4 C3 -1.6(7) . . . . ?
C1 S1 C4 C5 178.6(8) . . . . ?
C8 N3 C7 C6 -1.5(11) . . . . ?
C8 N3 C7 S2 -178.8(8) . . . . ?
C5 S2 C7 N3 178.9(10) . . . . ?
C5 S2 C7 C6 1.4(6) . . . . ?
C5 N2 C6 C7 -1.2(11) . . . . ?
C5 N2 C6 S3 178.4(7) . . . . ?
N3 C7 C6 N2 -178.5(8) . . . . ?
S2 C7 C6 N2 -0.5(10) . . . . ?
N3 C7 C6 S3 1.9(10) . . . . ?
S2 C7 C6 S3 179.9(5) . . . . ?
C8 S3 C6 N2 179.2(9) . . . . ?
C8 S3 C6 C7 -1.2(6) . . . . ?
C12 S4 C9 C10 -0.4(8) . . . . ?
C12 S4 C9 C8 -177.1(8) . . . . ?
C7 N3 C8 C9 179.7(8) . . . . ?
C7 N3 C8 S3 0.4(9) . . . . ?
C10 C9 C8 N3 9.3(15) . . . . ?
S4 C9 C8 N3 -174.6(7) . . . . ?
C10 C9 C8 S3 -171.6(8) . . . . ?
S4 C9 C8 S3 4.6(11) . . . . ?
C6 S3 C8 N3 0.5(7) . . . . ?
C6 S3 C8 C9 -178.7(8) . . . . ?
C8 C9 C10 N4 -2.8(16) . . . . ?
S4 C9 C10 N4 -179.2(7) . . . . ?
C8 C9 C10 C11 177.8(9) . . . . ?
S4 C9 C10 C11 1.5(11) . . . . ?
C22 N4 C10 C9 170.9(9) . . . . ?
C22 N4 C10 C11 -9.9(15) . . . . ?
C9 S4 C12 C11 -1.0(9) . . . . ?
S4 C12 C11 C10 2.0(12) . . . . ?
C9 C10 C11 C12 -2.3(13) . . . . ?
N4 C10 C11 C12 178.4(9) . . . . ?
C14 O2 C13 O1 7.7(15) . . . . ?
C14 O2 C13 N1 -173.8(9) . . . . ?
C3 N1 C13 O1 -2.6(16) . . . . ?
C3 N1 C13 O2 178.9(9) . . . . ?
C13 O2 C14 C15 -167.1(10) . . . . ?
O2 C14 C15 C16 73.7(14) . . . . ?
O2 C14 C15 C18 -53.3(17) . . . . ?
C14 C15 C16 C17 68.3(17) . . . . ?
C18 C15 C16 C17 -161.7(13) . . . . ?
C20 C19 C18 C15 -178.9(12) . . . . ?
C16 C15 C18 C19 173.3(12) . . . . ?
C14 C15 C18 C19 -60.1(18) . . . . ?
C18 C19 C20 C21 176.8(13) . . . . ?
C10 N4 C22 O3 -3.3(15) . . . . ?
C10 N4 C22 O4 179.9(8) . . . . ?
C23 O4 C22 O3 -5.6(14) . . . . ?
C23 O4 C22 N4 171.3(8) . . . . ?
C22 O4 C23 C24 163.3(10) . . . . ?
O4 C23 C24 C25 -65.7(16) . . . . ?
O4 C23 C24 C27 50.8(14) . . . . ?
C27 C24 C25 C26 170.0(11) . . . . ?
C23 C24 C25 C26 -75.2(16) . . . . ?
C25 C24 C27 C28 -174.3(13) . . . . ?
C23 C24 C27 C28 70.0(15) . . . . ?
C24 C27 C28 C29 173.5(13) . . . . ?
C27 C28 C29 C30 178.5(12) . . . . ?
C34 S5 C31 C32 -0.7(8) . . . . ?
S5 C31 C32 C33 1.1(11) . . . . ?
C37 N5 C33 C34 168.6(9) . . . . ?
C37 N5 C33 C32 -12.9(16) . . . . ?
C31 C32 C33 C34 -1.0(12) . . . . ?
C31 C32 C33 N5 -179.6(9) . . . . ?
N5 C33 C34 C35 -2.9(15) . . . . ?
C32 C33 C34 C35 178.5(9) . . . . ?
N5 C33 C34 S5 179.1(7) . . . . ?
C32 C33 C34 S5 0.5(10) . . . . ?
C31 S5 C34 C33 0.1(7) . . . . ?
C31 S5 C34 C35 -178.0(8) . . . . ?
C36 N00F C35 C34 179.5(9) . . . . ?
C36 N00F C35 S6 -2.4(10) . . . 2_966 ?
C33 C34 C35 N00F 6.1(16) . . . . ?
S5 C34 C35 N00F -176.0(8) . . . . ?
C33 C34 C35 S6 -171.8(8) . . . 2_966 ?
S5 C34 C35 S6 6.0(12) . . . 2_966 ?
C35 N00F C36 C36 0.8(15) . . . 2_966 ?
C35 N00F C36 S6 -177.8(8) . . . . ?
C35 S6 C36 C36 2.0(10) 2_966 . . 2_966 ?
C35 S6 C36 N00F -179.4(10) 2_966 . . . ?
C33 N5 C37 O5 2.0(18) . . . . ?
C33 N5 C37 O6 -178.1(8) . . . . ?
C38 O6 C37 O5 -6.6(15) . . . . ?
C38 O6 C37 N5 173.5(9) . . . . ?
C37 O6 C38 C39 163.4(9) . . . . ?
O6 C38 C39 C40 -79.4(14) . . . . ?
O6 C38 C39 C42 58.1(15) . . . . ?
C38 C39 C40 C41 -63.3(19) . . . . ?
C42 C39 C40 C41 162.2(14) . . . . ?
C40 C39 C42 C43 -165.2(14) . . . . ?
C38 C39 C42 C43 59.1(19) . . . . ?
C39 C42 C43 C44 176.6(13) . . . . ?
C42 C43 C44 C45 -179.5(14) . . . . ?
